data_7701544
loop_
_publ_author_name
'Sch\"uler, Philipp'
'G\"orls, Helmar'
'Westerhausen, Matthias'
'Krieck, Sven'

_publ_section_title
;
 Bis(trimethylsilyl)amide complexes of s-block metals with bidentate ether
 and amine ligands.
;
_journal_issue 24
_journal_name_full 'Dalton transactions (Cambridge, England : 2003)'
_journal_page_first 8966
_journal_page_last 8975
_journal_paper_doi 10.1039/c9dt01426h
_journal_volume 48
_journal_year 2019
_chemical_formula_moiety 'C24 H68 N6 Na2 Si4'
_chemical_formula_sum 'C24 H68 N6 Na2 Si4'
_chemical_formula_weight 599.18
_space_group_IT_number 14
_space_group_name_Hall '-P 2yn'
_space_group_name_H-M_alt 'P 1 21/n 1'
_symmetry_cell_setting monoclinic
_symmetry_space_group_name_Hall '-P 2yn'
_symmetry_space_group_name_H-M 'P 1 21/n 1'
_atom_sites_solution_hydrogens geom
_atom_sites_solution_primary direct
_atom_sites_solution_secondary difmap
_audit_creation_method SHELXL-97
_audit_update_record
;
2019-04-01 deposited with the CCDC.	2019-05-10 downloaded from the CCDC.
;
_cell_angle_alpha 90
_cell_angle_beta 99.178(1)
_cell_angle_gamma 90
_cell_formula_units_Z 4
_cell_length_a 11.1441(3)
_cell_length_b 11.4784(4)
_cell_length_c 31.0449(9)
_cell_measurement_reflns_used 24609
_cell_measurement_temperature 133(2)
_cell_measurement_theta_max 27.42
_cell_measurement_theta_min 1.86
_cell_volume 3920.3(2)
_computing_cell_refinement DENZO
_computing_data_collection COLLECT
_computing_data_reduction DENZO
_computing_molecular_graphics SHELXTL/PC
_computing_publication_material SHELXL-97
_computing_structure_refinement 'SHELXL-97 (Sheldrick, 2008)'
_computing_structure_solution 'SHELXS-97 (Sheldrick, 2008)'
_diffrn_ambient_temperature 133(2)
_diffrn_measured_fraction_theta_full 0.983
_diffrn_measured_fraction_theta_max 0.983
_diffrn_measurement_device_type KappaCCD
_diffrn_measurement_method 'phi- + omega-scan'
_diffrn_radiation_monochromator graphite
_diffrn_radiation_source 'fine-focus sealed tube'
_diffrn_radiation_type MoK\a
_diffrn_radiation_wavelength 0.71073
_diffrn_reflns_av_R_equivalents 0.0783
_diffrn_reflns_av_sigmaI/netI 0.0705
_diffrn_reflns_limit_h_max 14
_diffrn_reflns_limit_h_min -14
_diffrn_reflns_limit_k_max 14
_diffrn_reflns_limit_k_min -14
_diffrn_reflns_limit_l_max 40
_diffrn_reflns_limit_l_min -40
_diffrn_reflns_number 24609
_diffrn_reflns_theta_full 27.42
_diffrn_reflns_theta_max 27.42
_diffrn_reflns_theta_min 1.86
_exptl_absorpt_coefficient_mu 0.195
_exptl_absorpt_correction_T_max 0.7456
_exptl_absorpt_correction_T_min 0.6701
_exptl_absorpt_correction_type multi-scan
_exptl_absorpt_process_details 'SADABS, Bruker-AXS, 2002'
_exptl_crystal_colour colourless
_exptl_crystal_density_diffrn 1.015
_exptl_crystal_density_method 'not measured'
_exptl_crystal_description prism
_exptl_crystal_F_000 1328
_exptl_crystal_size_max 0.122
_exptl_crystal_size_mid 0.102
_exptl_crystal_size_min 0.088
_refine_diff_density_max 0.320
_refine_diff_density_min -0.345
_refine_diff_density_rms 0.081
_refine_ls_extinction_method none
_refine_ls_goodness_of_fit_ref 1.166
_refine_ls_hydrogen_treatment constr
_refine_ls_matrix_type full
_refine_ls_number_parameters 345
_refine_ls_number_reflns 8784
_refine_ls_number_restraints 0
_refine_ls_restrained_S_all 1.166
_refine_ls_R_factor_all 0.1111
_refine_ls_R_factor_gt 0.0783
_refine_ls_shift/su_max 0.000
_refine_ls_shift/su_mean 0.000
_refine_ls_structure_factor_coef Fsqd
_refine_ls_weighting_details 'calc w=1/[\s^2^(Fo^2^)+(0.0000P)^2^+7.6969P] where P=(Fo^2^+2Fc^2^)/3'
_refine_ls_weighting_scheme calc
_refine_ls_wR_factor_gt 0.1258
_refine_ls_wR_factor_ref 0.1380
_reflns_number_gt 6636
_reflns_number_total 8784
_reflns_threshold_expression >2sigma(I)
_cod_data_source_file c9dt01426h2.cif
_cod_data_source_block FO6408
_cod_original_sg_symbol_H-M 'P 21/n'
_cod_database_code 7701544

loop_
_symmetry_equiv_pos_as_xyz
'x, y, z'
'-x+1/2, y+1/2, -z+1/2'
'-x, -y, -z'
'x-1/2, -y-1/2, z-1/2'

loop_
_atom_site_label
_atom_site_type_symbol
_atom_site_fract_x
_atom_site_fract_y
_atom_site_fract_z
_atom_site_U_iso_or_equiv
_atom_site_adp_type
_atom_site_occupancy
_atom_site_symmetry_multiplicity
_atom_site_calc_flag
_atom_site_refinement_flags
Si1 Si 0.78302(8) 0.08898(8) 0.39668(3) 0.0220(2) Uani 1 1 d .
Si2 Si 0.82732(8) 0.27641(8) 0.46106(3) 0.0234(2) Uani 1 1 d .
Si3 Si 0.45880(8) 0.38772(8) 0.28171(3) 0.0237(2) Uani 1 1 d .
Si4 Si 0.42946(8) 0.52185(8) 0.35835(3) 0.0254(2) Uani 1 1 d .
Na1 Na 0.72521(11) 0.38847(11) 0.35818(4) 0.0217(3) Uani 1 1 d .
Na2 Na 0.52174(11) 0.24819(11) 0.39125(4) 0.0213(3) Uani 1 1 d .
N1 N 0.7501(2) 0.2248(2) 0.41322(8) 0.0208(6) Uani 1 1 d .
N2 N 0.5005(2) 0.4118(2) 0.33596(8) 0.0211(6) Uani 1 1 d .
N3 N 0.8798(2) 0.3776(2) 0.30453(8) 0.0230(6) Uani 1 1 d .
N4 N 0.8423(2) 0.5859(2) 0.36526(9) 0.0249(6) Uani 1 1 d .
N5 N 0.4020(2) 0.2279(2) 0.45604(9) 0.0254(6) Uani 1 1 d .
N6 N 0.3653(2) 0.0794(2) 0.37292(9) 0.0248(6) Uani 1 1 d .
C1 C 0.7218(4) 0.0650(3) 0.33739(11) 0.0381(9) Uani 1 1 d .
H1A H 0.7403 -0.0147 0.3292 0.057 Uiso 1 1 calc R
H1B H 0.7598 0.1204 0.3197 0.057 Uiso 1 1 calc R
H1C H 0.6336 0.0767 0.3324 0.057 Uiso 1 1 calc R
C2 C 0.7141(3) -0.0319(3) 0.42599(12) 0.0321(8) Uani 1 1 d .
H2A H 0.7261 -0.1066 0.4119 0.048 Uiso 1 1 calc R
H2B H 0.6269 -0.0176 0.4247 0.048 Uiso 1 1 calc R
H2C H 0.7536 -0.0344 0.4565 0.048 Uiso 1 1 calc R
C3 C 0.9494(3) 0.0480(3) 0.40330(12) 0.0343(8) Uani 1 1 d .
H3A H 0.9576 -0.0284 0.3900 0.051 Uiso 1 1 calc R
H3B H 0.9832 0.0446 0.4344 0.051 Uiso 1 1 calc R
H3C H 0.9934 0.1065 0.3890 0.051 Uiso 1 1 calc R
C4 C 0.9879(3) 0.3265(3) 0.45758(12) 0.0355(9) Uani 1 1 d .
H4A H 1.0227 0.3648 0.4849 0.053 Uiso 1 1 calc R
H4B H 0.9859 0.3815 0.4334 0.053 Uiso 1 1 calc R
H4C H 1.0378 0.2590 0.4527 0.053 Uiso 1 1 calc R
C5 C 0.8480(3) 0.1701(4) 0.50813(11) 0.0382(9) Uani 1 1 d .
H5A H 0.8869 0.2097 0.5347 0.057 Uiso 1 1 calc R
H5B H 0.8993 0.1052 0.5016 0.057 Uiso 1 1 calc R
H5C H 0.7685 0.1402 0.5126 0.057 Uiso 1 1 calc R
C6 C 0.7532(3) 0.4075(3) 0.48182(13) 0.0391(9) Uani 1 1 d .
H6A H 0.8006 0.4328 0.5096 0.059 Uiso 1 1 calc R
H6B H 0.6706 0.3873 0.4863 0.059 Uiso 1 1 calc R
H6C H 0.7497 0.4708 0.4605 0.059 Uiso 1 1 calc R
C7 C 0.2895(3) 0.3926(3) 0.26070(11) 0.0348(8) Uani 1 1 d .
H7A H 0.2745 0.3704 0.2298 0.052 Uiso 1 1 calc R
H7B H 0.2591 0.4717 0.2639 0.052 Uiso 1 1 calc R
H7C H 0.2473 0.3382 0.2775 0.052 Uiso 1 1 calc R
C8 C 0.5271(3) 0.4944(3) 0.24554(11) 0.0370(9) Uani 1 1 d .
H8A H 0.5070 0.4697 0.2150 0.056 Uiso 1 1 calc R
H8B H 0.6157 0.4961 0.2541 0.056 Uiso 1 1 calc R
H8C H 0.4940 0.5724 0.2488 0.056 Uiso 1 1 calc R
C9 C 0.5063(4) 0.2401(3) 0.26432(13) 0.0415(9) Uani 1 1 d .
H9A H 0.4825 0.2317 0.2327 0.062 Uiso 1 1 calc R
H9B H 0.4664 0.1796 0.2793 0.062 Uiso 1 1 calc R
H9C H 0.5947 0.2321 0.2719 0.062 Uiso 1 1 calc R
C10 C 0.4030(4) 0.6600(3) 0.32503(14) 0.0440(10) Uani 1 1 d .
H10A H 0.3631 0.7179 0.3411 0.066 Uiso 1 1 calc R
H10B H 0.3511 0.6430 0.2972 0.066 Uiso 1 1 calc R
H10C H 0.4812 0.6908 0.3195 0.066 Uiso 1 1 calc R
C11 C 0.2728(3) 0.4826(4) 0.37004(13) 0.0390(9) Uani 1 1 d .
H11A H 0.2442 0.5435 0.3881 0.059 Uiso 1 1 calc R
H11B H 0.2766 0.4081 0.3856 0.059 Uiso 1 1 calc R
H11C H 0.2165 0.4759 0.3425 0.059 Uiso 1 1 calc R
C12 C 0.5142(4) 0.5686(4) 0.41271(13) 0.0481(11) Uani 1 1 d .
H12A H 0.4729 0.6354 0.4234 0.072 Uiso 1 1 calc R
H12B H 0.5973 0.5908 0.4096 0.072 Uiso 1 1 calc R
H12C H 0.5168 0.5041 0.4335 0.072 Uiso 1 1 calc R
C13 C 0.9224(3) 0.4983(3) 0.30098(11) 0.0304(8) Uani 1 1 d .
H13A H 0.8599 0.5419 0.2811 0.036 Uiso 1 1 calc R
H13B H 0.9972 0.4969 0.2876 0.036 Uiso 1 1 calc R
C14 C 0.9491(3) 0.5636(3) 0.34406(11) 0.0292(8) Uani 1 1 d .
H14A H 1.0090 0.5182 0.3644 0.035 Uiso 1 1 calc R
H14B H 0.9872 0.6392 0.3389 0.035 Uiso 1 1 calc R
C15 C 0.8841(3) 0.6391(3) 0.40817(11) 0.0326(8) Uani 1 1 d .
H15A H 0.9275 0.7117 0.4043 0.049 Uiso 1 1 calc R
H15B H 0.9388 0.5851 0.4262 0.049 Uiso 1 1 calc R
H15C H 0.8139 0.6560 0.4225 0.049 Uiso 1 1 calc R
C16 C 0.7600(3) 0.6691(3) 0.33931(12) 0.0369(9) Uani 1 1 d .
H16A H 0.8058 0.7386 0.3334 0.055 Uiso 1 1 calc R
H16B H 0.6952 0.6915 0.3556 0.055 Uiso 1 1 calc R
H16C H 0.7243 0.6327 0.3117 0.055 Uiso 1 1 calc R
C17 C 0.8424(3) 0.3313(3) 0.26017(11) 0.0339(8) Uani 1 1 d .
H17A H 0.9108 0.3358 0.2440 0.051 Uiso 1 1 calc R
H17B H 0.7743 0.3774 0.2451 0.051 Uiso 1 1 calc R
H17C H 0.8170 0.2499 0.2619 0.051 Uiso 1 1 calc R
C18 C 0.9776(3) 0.3038(3) 0.32643(12) 0.0316(8) Uani 1 1 d .
H18A H 1.0481 0.3096 0.3113 0.047 Uiso 1 1 calc R
H18B H 0.9499 0.2227 0.3260 0.047 Uiso 1 1 calc R
H18C H 1.0006 0.3295 0.3567 0.047 Uiso 1 1 calc R
C19 C 0.2974(3) 0.1504(3) 0.44184(11) 0.0319(8) Uani 1 1 d .
H19A H 0.2312 0.1969 0.4250 0.038 Uiso 1 1 calc R
H19B H 0.2675 0.1202 0.4681 0.038 Uiso 1 1 calc R
C20 C 0.3243(3) 0.0482(3) 0.41418(11) 0.0299(8) Uani 1 1 d .
H20A H 0.3877 -0.0005 0.4315 0.036 Uiso 1 1 calc R
H20B H 0.2500 0.0001 0.4074 0.036 Uiso 1 1 calc R
C21 C 0.2670(3) 0.1369(3) 0.34337(11) 0.0317(8) Uani 1 1 d .
H21A H 0.1949 0.0868 0.3392 0.048 Uiso 1 1 calc R
H21B H 0.2932 0.1510 0.3152 0.048 Uiso 1 1 calc R
H21C H 0.2473 0.2113 0.3561 0.048 Uiso 1 1 calc R
C22 C 0.3972(3) -0.0281(3) 0.35173(13) 0.0373(9) Uani 1 1 d .
H22A H 0.3254 -0.0782 0.3455 0.056 Uiso 1 1 calc R
H22B H 0.4615 -0.0691 0.3712 0.056 Uiso 1 1 calc R
H22C H 0.4261 -0.0087 0.3244 0.056 Uiso 1 1 calc R
C23 C 0.4936(3) 0.1678(3) 0.48764(11) 0.0303(8) Uani 1 1 d .
H23A H 0.4555 0.1381 0.5118 0.045 Uiso 1 1 calc R
H23B H 0.5585 0.2225 0.4990 0.045 Uiso 1 1 calc R
H23C H 0.5280 0.1027 0.4732 0.045 Uiso 1 1 calc R
C24 C 0.3578(3) 0.3284(3) 0.47822(12) 0.0368(9) Uani 1 1 d .
H24A H 0.3250 0.3016 0.5040 0.055 Uiso 1 1 calc R
H24B H 0.2937 0.3681 0.4583 0.055 Uiso 1 1 calc R
H24C H 0.4251 0.3825 0.4872 0.055 Uiso 1 1 calc R

loop_
_atom_site_aniso_label
_atom_site_aniso_U_11
_atom_site_aniso_U_22
_atom_site_aniso_U_33
_atom_site_aniso_U_23
_atom_site_aniso_U_13
_atom_site_aniso_U_12
Si1 0.0246(5) 0.0206(4) 0.0212(4) 0.0031(4) 0.0049(3) 0.0027(4)
Si2 0.0222(4) 0.0243(5) 0.0225(5) 0.0004(4) 0.0005(3) 0.0015(4)
Si3 0.0296(5) 0.0217(5) 0.0194(4) 0.0017(4) 0.0025(4) 0.0024(4)
Si4 0.0238(5) 0.0255(5) 0.0250(5) -0.0056(4) -0.0024(4) 0.0033(4)
Na1 0.0218(6) 0.0225(6) 0.0205(6) 0.0025(5) 0.0022(5) 0.0012(5)
Na2 0.0219(6) 0.0209(6) 0.0211(6) 0.0015(5) 0.0034(5) 0.0004(5)
N1 0.0205(13) 0.0198(13) 0.0211(13) 0.0039(11) 0.0007(10) 0.0028(11)
N2 0.0215(13) 0.0185(13) 0.0223(13) 0.0016(11) 0.0006(10) 0.0033(11)
N3 0.0289(14) 0.0205(14) 0.0201(13) 0.0026(11) 0.0050(11) -0.0006(12)
N4 0.0233(14) 0.0224(14) 0.0268(14) 0.0024(12) -0.0022(11) -0.0015(11)
N5 0.0274(14) 0.0274(15) 0.0216(14) -0.0017(12) 0.0045(11) 0.0011(12)
N6 0.0276(14) 0.0211(14) 0.0252(14) -0.0020(12) 0.0023(11) -0.0006(12)
C1 0.049(2) 0.042(2) 0.0249(18) -0.0025(17) 0.0102(16) -0.0078(19)
C2 0.044(2) 0.0227(17) 0.0323(19) 0.0028(15) 0.0133(16) 0.0019(16)
C3 0.035(2) 0.030(2) 0.039(2) 0.0071(16) 0.0103(16) 0.0096(16)
C4 0.0274(19) 0.043(2) 0.036(2) -0.0016(18) 0.0024(15) -0.0047(17)
C5 0.040(2) 0.047(2) 0.0236(18) 0.0027(17) -0.0060(15) -0.0003(18)
C6 0.036(2) 0.035(2) 0.048(2) -0.0088(18) 0.0115(17) 0.0017(17)
C7 0.038(2) 0.039(2) 0.0232(17) -0.0002(16) -0.0064(15) -0.0016(17)
C8 0.044(2) 0.043(2) 0.0254(18) 0.0082(17) 0.0082(16) -0.0007(18)
C9 0.059(3) 0.031(2) 0.037(2) -0.0030(17) 0.0131(19) 0.0045(19)
C10 0.052(2) 0.0224(19) 0.055(3) -0.0046(18) -0.001(2) 0.0087(18)
C11 0.0264(19) 0.048(2) 0.042(2) -0.0146(19) 0.0026(16) 0.0063(17)
C12 0.041(2) 0.066(3) 0.037(2) -0.016(2) 0.0016(18) -0.009(2)
C13 0.0322(19) 0.0269(18) 0.0342(19) 0.0089(15) 0.0115(15) -0.0005(15)
C14 0.0275(18) 0.0269(18) 0.0329(19) 0.0018(15) 0.0043(14) -0.0052(14)
C15 0.037(2) 0.0315(19) 0.0277(18) -0.0038(15) -0.0007(15) -0.0064(16)
C16 0.038(2) 0.0289(19) 0.041(2) -0.0005(17) -0.0011(17) 0.0046(17)
C17 0.038(2) 0.036(2) 0.0266(18) 0.0024(16) 0.0048(15) 0.0014(17)
C18 0.0312(19) 0.0310(19) 0.0326(19) 0.0039(16) 0.0054(15) 0.0063(15)
C19 0.0293(18) 0.042(2) 0.0252(17) -0.0005(16) 0.0051(14) -0.0016(16)
C20 0.0326(19) 0.0271(18) 0.0292(18) 0.0009(15) 0.0023(14) -0.0091(15)
C21 0.0345(19) 0.0315(19) 0.0274(18) 0.0025(15) -0.0007(14) 0.0028(16)
C22 0.038(2) 0.0272(19) 0.044(2) -0.0147(17) -0.0035(17) 0.0023(16)
C23 0.0301(18) 0.0324(19) 0.0284(18) -0.0007(15) 0.0044(14) 0.0002(15)
C24 0.042(2) 0.041(2) 0.0275(19) -0.0079(17) 0.0073(16) 0.0090(18)

loop_
_atom_type_symbol
_atom_type_description
_atom_type_scat_dispersion_real
_atom_type_scat_dispersion_imag
_atom_type_scat_source
C C 0.0033 0.0016 'International Tables Vol C Tables 4.2.6.8 and 6.1.1.4'
H H 0.0000 0.0000 'International Tables Vol C Tables 4.2.6.8 and 6.1.1.4'
N N 0.0061 0.0033 'International Tables Vol C Tables 4.2.6.8 and 6.1.1.4'
Na Na 0.0362 0.0249 'International Tables Vol C Tables 4.2.6.8 and 6.1.1.4'
Si Si 0.0817 0.0704 'International Tables Vol C Tables 4.2.6.8 and 6.1.1.4'

loop_
_geom_angle_atom_site_label_1
_geom_angle_atom_site_label_2
_geom_angle_atom_site_label_3
_geom_angle
N1 Si1 C1 111.62(16)
N1 Si1 C2 113.87(14)
C1 Si1 C2 104.62(17)
N1 Si1 C3 116.77(15)
C1 Si1 C3 105.43(17)
C2 Si1 C3 103.39(16)
N1 Si1 Na2 45.69(9)
C1 Si1 Na2 81.78(13)
C2 Si1 Na2 90.46(11)
C3 Si1 Na2 161.88(12)
N1 Si2 C6 112.92(16)
N1 Si2 C5 115.66(15)
C6 Si2 C5 104.96(18)
N1 Si2 C4 113.96(15)
C6 Si2 C4 104.30(17)
C5 Si2 C4 103.87(17)
N1 Si2 Na1 43.73(9)
C6 Si2 Na1 85.47(13)
C5 Si2 Na1 159.19(12)
C4 Si2 Na1 90.52(12)
N2 Si3 C9 112.76(16)
N2 Si3 C7 115.87(15)
C9 Si3 C7 103.79(18)
N2 Si3 C8 114.16(15)
C9 Si3 C8 104.68(18)
C7 Si3 C8 104.37(17)
N2 Si3 Na1 41.98(9)
C9 Si3 Na1 87.11(13)
C7 Si3 Na1 157.64(12)
C8 Si3 Na1 91.30(12)
N2 Si4 C12 112.37(17)
N2 Si4 C10 116.25(16)
C12 Si4 C10 105.3(2)
N2 Si4 C11 113.95(15)
C12 Si4 C11 104.06(18)
C10 Si4 C11 103.69(19)
N2 Si4 Na2 45.51(9)
C12 Si4 Na2 84.82(15)
C10 Si4 Na2 161.73(14)
C11 Si4 Na2 88.08(13)
N2 Na1 N1 105.26(9)
N2 Na1 N3 124.63(9)
N1 Na1 N3 112.82(9)
N2 Na1 N4 113.29(9)
N1 Na1 N4 126.18(9)
N3 Na1 N4 73.75(9)
N2 Na1 Na2 52.55(7)
N1 Na1 Na2 52.70(6)
N3 Na1 Na2 142.18(8)
N4 Na1 Na2 144.06(8)
N2 Na1 Si2 117.45(7)
N1 Na1 Si2 27.74(6)
N3 Na1 Si2 114.95(7)
N4 Na1 Si2 99.13(7)
Na2 Na1 Si2 69.53(4)
N2 Na1 Si3 26.96(6)
N1 Na1 Si3 116.61(7)
N3 Na1 Si3 98.26(7)
N4 Na1 Si3 114.78(7)
Na2 Na1 Si3 68.60(3)
Si2 Na1 Si3 138.12(4)
N2 Na2 N1 103.99(9)
N2 Na2 N5 126.03(10)
N1 Na2 N5 113.54(9)
N2 Na2 N6 114.61(9)
N1 Na2 N6 125.88(10)
N5 Na2 N6 72.19(9)
N2 Na2 Na1 51.78(6)
N1 Na2 Na1 52.21(6)
N5 Na2 Na1 143.15(8)
N6 Na2 Na1 144.67(8)
N2 Na2 Si4 28.59(6)
N1 Na2 Si4 114.75(7)
N5 Na2 Si4 98.44(7)
N6 Na2 Si4 117.37(7)
Na1 Na2 Si4 67.81(4)
N2 Na2 Si1 114.65(7)
N1 Na2 Si1 28.59(6)
N5 Na2 Si1 116.94(7)
N6 Na2 Si1 98.52(7)
Na1 Na2 Si1 68.30(4)
Si4 Na2 Si1 136.12(4)
Si1 N1 Si2 118.67(15)
Si1 N1 Na1 118.93(13)
Si2 N1 Na1 108.54(12)
Si1 N1 Na2 105.71(12)
Si2 N1 Na2 122.91(13)
Na1 N1 Na2 75.09(8)
Si3 N2 Si4 117.13(15)
Si3 N2 Na1 111.07(13)
Si4 N2 Na1 118.57(13)
Si3 N2 Na2 122.25(13)
Si4 N2 Na2 105.90(12)
Na1 N2 Na2 75.66(8)
C18 N3 C17 107.8(3)
C18 N3 C13 110.8(3)
C17 N3 C13 108.4(3)
C18 N3 Na1 104.67(19)
C17 N3 Na1 120.1(2)
C13 N3 Na1 104.99(19)
C14 N4 C15 108.4(3)
C14 N4 C16 110.2(3)
C15 N4 C16 107.8(3)
C14 N4 Na1 103.91(19)
C15 N4 Na1 121.3(2)
C16 N4 Na1 105.0(2)
C24 N5 C23 107.8(3)
C24 N5 C19 107.8(3)
C23 N5 C19 110.3(3)
C24 N5 Na2 123.1(2)
C23 N5 Na2 99.82(19)
C19 N5 Na2 107.54(19)
C22 N6 C21 107.9(3)
C22 N6 C20 108.4(3)
C21 N6 C20 110.4(3)
C22 N6 Na2 121.4(2)
C21 N6 Na2 102.05(19)
C20 N6 Na2 106.31(19)
Si1 C1 H1A 109.5
Si1 C1 H1B 109.5
H1A C1 H1B 109.5
Si1 C1 H1C 109.5
H1A C1 H1C 109.5
H1B C1 H1C 109.5
Si1 C2 H2A 109.5
Si1 C2 H2B 109.5
H2A C2 H2B 109.5
Si1 C2 H2C 109.5
H2A C2 H2C 109.5
H2B C2 H2C 109.5
Si1 C3 H3A 109.5
Si1 C3 H3B 109.5
H3A C3 H3B 109.5
Si1 C3 H3C 109.5
H3A C3 H3C 109.5
H3B C3 H3C 109.5
Si2 C4 H4A 109.5
Si2 C4 H4B 109.5
H4A C4 H4B 109.5
Si2 C4 H4C 109.5
H4A C4 H4C 109.5
H4B C4 H4C 109.5
Si2 C5 H5A 109.5
Si2 C5 H5B 109.5
H5A C5 H5B 109.5
Si2 C5 H5C 109.5
H5A C5 H5C 109.5
H5B C5 H5C 109.5
Si2 C6 H6A 109.5
Si2 C6 H6B 109.5
H6A C6 H6B 109.5
Si2 C6 H6C 109.5
H6A C6 H6C 109.5
H6B C6 H6C 109.5
Si3 C7 H7A 109.5
Si3 C7 H7B 109.5
H7A C7 H7B 109.5
Si3 C7 H7C 109.5
H7A C7 H7C 109.5
H7B C7 H7C 109.5
Si3 C8 H8A 109.5
Si3 C8 H8B 109.5
H8A C8 H8B 109.5
Si3 C8 H8C 109.5
H8A C8 H8C 109.5
H8B C8 H8C 109.5
Si3 C9 H9A 109.5
Si3 C9 H9B 109.5
H9A C9 H9B 109.5
Si3 C9 H9C 109.5
H9A C9 H9C 109.5
H9B C9 H9C 109.5
Si4 C10 H10A 109.5
Si4 C10 H10B 109.5
H10A C10 H10B 109.5
Si4 C10 H10C 109.5
H10A C10 H10C 109.5
H10B C10 H10C 109.5
Si4 C11 H11A 109.5
Si4 C11 H11B 109.5
H11A C11 H11B 109.5
Si4 C11 H11C 109.5
H11A C11 H11C 109.5
H11B C11 H11C 109.5
Si4 C12 H12A 109.5
Si4 C12 H12B 109.5
H12A C12 H12B 109.5
Si4 C12 H12C 109.5
H12A C12 H12C 109.5
H12B C12 H12C 109.5
N3 C13 C14 114.7(3)
N3 C13 H13A 108.6
C14 C13 H13A 108.6
N3 C13 H13B 108.6
C14 C13 H13B 108.6
H13A C13 H13B 107.6
N4 C14 C13 114.9(3)
N4 C14 H14A 108.5
C13 C14 H14A 108.5
N4 C14 H14B 108.5
C13 C14 H14B 108.5
H14A C14 H14B 107.5
N4 C15 H15A 109.5
N4 C15 H15B 109.5
H15A C15 H15B 109.5
N4 C15 H15C 109.5
H15A C15 H15C 109.5
H15B C15 H15C 109.5
N4 C16 H16A 109.5
N4 C16 H16B 109.5
H16A C16 H16B 109.5
N4 C16 H16C 109.5
H16A C16 H16C 109.5
H16B C16 H16C 109.5
N3 C17 H17A 109.5
N3 C17 H17B 109.5
H17A C17 H17B 109.5
N3 C17 H17C 109.5
H17A C17 H17C 109.5
H17B C17 H17C 109.5
N3 C18 H18A 109.5
N3 C18 H18B 109.5
H18A C18 H18B 109.5
N3 C18 H18C 109.5
H18A C18 H18C 109.5
H18B C18 H18C 109.5
N5 C19 C20 114.8(3)
N5 C19 H19A 108.6
C20 C19 H19A 108.6
N5 C19 H19B 108.6
C20 C19 H19B 108.6
H19A C19 H19B 107.5
N6 C20 C19 115.0(3)
N6 C20 H20A 108.5
C19 C20 H20A 108.5
N6 C20 H20B 108.5
C19 C20 H20B 108.5
H20A C20 H20B 107.5
N6 C21 H21A 109.5
N6 C21 H21B 109.5
H21A C21 H21B 109.5
N6 C21 H21C 109.5
H21A C21 H21C 109.5
H21B C21 H21C 109.5
N6 C22 H22A 109.5
N6 C22 H22B 109.5
H22A C22 H22B 109.5
N6 C22 H22C 109.5
H22A C22 H22C 109.5
H22B C22 H22C 109.5
N5 C23 H23A 109.5
N5 C23 H23B 109.5
H23A C23 H23B 109.5
N5 C23 H23C 109.5
H23A C23 H23C 109.5
H23B C23 H23C 109.5
N5 C24 H24A 109.5
N5 C24 H24B 109.5
H24A C24 H24B 109.5
N5 C24 H24C 109.5
H24A C24 H24C 109.5
H24B C24 H24C 109.5

loop_
_geom_bond_atom_site_label_1
_geom_bond_atom_site_label_2
_geom_bond_distance
Si1 N1 1.700(3)
Si1 C1 1.878(4)
Si1 C2 1.889(3)
Si1 C3 1.892(3)
Si1 Na2 3.4189(15)
Si2 N1 1.700(3)
Si2 C6 1.879(4)
Si2 C5 1.890(4)
Si2 C4 1.898(3)
Si2 Na1 3.4630(15)
Si3 N2 1.697(3)
Si3 C9 1.880(4)
Si3 C7 1.897(3)
Si3 C8 1.901(4)
Si3 Na1 3.4931(15)
Si4 N2 1.697(3)
Si4 C12 1.876(4)
Si4 C10 1.891(4)
Si4 C11 1.893(4)
Si4 Na2 3.4107(15)
Na1 N2 2.504(3)
Na1 N1 2.525(3)
Na1 N3 2.583(3)
Na1 N4 2.607(3)
Na1 Na2 3.0873(17)
Na2 N2 2.530(3)
Na2 N1 2.542(3)
Na2 N5 2.596(3)
Na2 N6 2.607(3)
N3 C18 1.460(4)
N3 C17 1.473(4)
N3 C13 1.475(4)
N4 C14 1.471(4)
N4 C15 1.472(4)
N4 C16 1.472(4)
N5 C24 1.468(4)
N5 C23 1.471(4)
N5 C19 1.477(4)
N6 C22 1.468(4)
N6 C21 1.469(4)
N6 C20 1.471(4)
C1 H1A 0.9800
C1 H1B 0.9800
C1 H1C 0.9800
C2 H2A 0.9800
C2 H2B 0.9800
C2 H2C 0.9800
C3 H3A 0.9800
C3 H3B 0.9800
C3 H3C 0.9800
C4 H4A 0.9800
C4 H4B 0.9800
C4 H4C 0.9800
C5 H5A 0.9800
C5 H5B 0.9800
C5 H5C 0.9800
C6 H6A 0.9800
C6 H6B 0.9800
C6 H6C 0.9800
C7 H7A 0.9800
C7 H7B 0.9800
C7 H7C 0.9800
C8 H8A 0.9800
C8 H8B 0.9800
C8 H8C 0.9800
C9 H9A 0.9800
C9 H9B 0.9800
C9 H9C 0.9800
C10 H10A 0.9800
C10 H10B 0.9800
C10 H10C 0.9800
C11 H11A 0.9800
C11 H11B 0.9800
C11 H11C 0.9800
C12 H12A 0.9800
C12 H12B 0.9800
C12 H12C 0.9800
C13 C14 1.521(5)
C13 H13A 0.9900
C13 H13B 0.9900
C14 H14A 0.9900
C14 H14B 0.9900
C15 H15A 0.9800
C15 H15B 0.9800
C15 H15C 0.9800
C16 H16A 0.9800
C16 H16B 0.9800
C16 H16C 0.9800
C17 H17A 0.9800
C17 H17B 0.9800
C17 H17C 0.9800
C18 H18A 0.9800
C18 H18B 0.9800
C18 H18C 0.9800
C19 C20 1.512(5)
C19 H19A 0.9900
C19 H19B 0.9900
C20 H20A 0.9900
C20 H20B 0.9900
C21 H21A 0.9800
C21 H21B 0.9800
C21 H21C 0.9800
C22 H22A 0.9800
C22 H22B 0.9800
C22 H22C 0.9800
C23 H23A 0.9800
C23 H23B 0.9800
C23 H23C 0.9800
C24 H24A 0.9800
C24 H24B 0.9800
C24 H24C 0.9800
